data_4101594
loop_
_publ_author_name
'Koyama, Ichiro'
'Kurahashi, Takuya'
'Matsubara, Seijiro'

_publ_section_title
;
 Nickel-Catalyzed {[}4+2] Cycloaddition of Enones with Alkynes
;
_journal_issue 4
_journal_name_full 'JOURNAL OF THE AMERICAN CHEMICAL SOCIETY'
_journal_page_first 1350
_journal_paper_doi 10.1021/ja807952r
_journal_volume 131
_journal_year 2009
_chemical_formula_sum 'C22 H22 O3'
_chemical_formula_weight 334.40
_chemical_name_systematic
; 
 ? 
;
_space_group_IT_number 14
_symmetry_cell_setting monoclinic
_symmetry_space_group_name_Hall '-P 2ybc'
_symmetry_space_group_name_H-M 'P 1 21/c 1'
_atom_sites_solution_hydrogens geom
_atom_sites_solution_primary direct
_atom_sites_solution_secondary difmap
_audit_creation_method SHELXL-97
_cell_angle_alpha 90.00
_cell_angle_beta 117.062(6)
_cell_angle_gamma 90.00
_cell_formula_units_Z 4
_cell_length_a 14.601(5)
_cell_length_b 9.537(4)
_cell_length_c 14.720(5)
_cell_measurement_reflns_used 1968
_cell_measurement_temperature 299(2)
_cell_measurement_theta_max 22.72
_cell_measurement_theta_min 2.64
_cell_volume 1825.5(11)
_computing_cell_refinement 'Bruker SMART'
_computing_data_collection 'Bruker SMART'
_computing_data_reduction 'Bruker SAINT'
_computing_molecular_graphics 'Bruker SHELXTL'
_computing_publication_material 'Bruker SHELXTL'
_computing_structure_refinement 'SHELXL-97 (Sheldrick, 1997)'
_computing_structure_solution 'SHELXS-97 (Sheldrick, 1990)'
_diffrn_ambient_temperature 299(2)
_diffrn_measured_fraction_theta_full 0.988
_diffrn_measured_fraction_theta_max 0.988
_diffrn_measurement_device_type 'CCD area detector'
_diffrn_measurement_method 'phi and omega scans'
_diffrn_radiation_monochromator graphite
_diffrn_radiation_source 'fine-focus sealed tube'
_diffrn_radiation_type MoK\a
_diffrn_radiation_wavelength 0.71073
_diffrn_reflns_av_R_equivalents 0.0366
_diffrn_reflns_av_sigmaI/netI 0.0421
_diffrn_reflns_limit_h_max 18
_diffrn_reflns_limit_h_min -18
_diffrn_reflns_limit_k_max 12
_diffrn_reflns_limit_k_min -5
_diffrn_reflns_limit_l_max 18
_diffrn_reflns_limit_l_min -16
_diffrn_reflns_number 10747
_diffrn_reflns_theta_full 27.12
_diffrn_reflns_theta_max 27.12
_diffrn_reflns_theta_min 1.57
_exptl_absorpt_coefficient_mu 0.080
_exptl_absorpt_correction_T_max 0.9842
_exptl_absorpt_correction_T_min 0.9244
_exptl_absorpt_correction_type none
_exptl_crystal_colour colorless
_exptl_crystal_density_diffrn 1.217
_exptl_crystal_density_method 'not measured'
_exptl_crystal_description columnar
_exptl_crystal_F_000 712
_exptl_crystal_size_max 1.00
_exptl_crystal_size_mid 0.50
_exptl_crystal_size_min 0.20
_refine_diff_density_max 0.295
_refine_diff_density_min -0.219
_refine_diff_density_rms 0.045
_refine_ls_extinction_method none
_refine_ls_goodness_of_fit_ref 1.030
_refine_ls_hydrogen_treatment constr
_refine_ls_matrix_type full
_refine_ls_number_parameters 229
_refine_ls_number_reflns 3999
_refine_ls_number_restraints 0
_refine_ls_restrained_S_all 1.030
_refine_ls_R_factor_all 0.0823
_refine_ls_R_factor_gt 0.0575
_refine_ls_shift/su_max 0.000
_refine_ls_shift/su_mean 0.000
_refine_ls_structure_factor_coef Fsqd
_refine_ls_weighting_details 'calc w=1/[\s^2^(Fo^2^)+(0.0751P)^2^+0.2944P] where P=(Fo^2^+2Fc^2^)/3'
_refine_ls_weighting_scheme calc
_refine_ls_wR_factor_gt 0.1446
_refine_ls_wR_factor_ref 0.1589
_reflns_number_gt 2769
_reflns_number_total 3999
_reflns_threshold_expression >2sigma(I)
_cod_data_source_file reformated.cif
_cod_data_source_block 6ik
_cod_depositor_comments
;
The following automatic conversions were performed:
'_symmetry_cell_setting' value 'Monoclinic' changed to 'monoclinic'
according to '/home/saulius/struct/CIF-dictionaries/cif_core.dic'
dictionary named 'cif_core.dic' version 2.4.1 from 2010-06-29.

Automatic conversion script
Id: cif_fix_enum 1527 2010-12-29 10:47:43Z saulius 
;
_cod_original_sg_symbol_H-M P2(1)/c
_cod_database_code 4101594

loop_
_symmetry_equiv_pos_as_xyz
'x, y, z'
'-x, y+1/2, -z+1/2'
'-x, -y, -z'
'x, -y-1/2, z-1/2'

loop_
_atom_site_label
_atom_site_type_symbol
_atom_site_fract_x
_atom_site_fract_y
_atom_site_fract_z
_atom_site_U_iso_or_equiv
_atom_site_adp_type
_atom_site_occupancy
_atom_site_symmetry_multiplicity
_atom_site_calc_flag
_atom_site_refinement_flags
_atom_site_disorder_assembly
_atom_site_disorder_group
O1 O 0.25197(10) 1.17450(13) 0.08395(10) 0.0523(4) Uani 1 1 d . . .
O3 O 0.05987(10) 0.80176(14) 0.11502(11) 0.0581(4) Uani 1 1 d . . .
C17 C 0.32293(13) 1.19020(18) -0.03012(13) 0.0428(4) Uani 1 1 d . . .
C5 C 0.26882(13) 1.09926(18) 0.01089(12) 0.0426(4) Uani 1 1 d . . .
C3 C 0.19318(13) 0.88913(18) 0.04852(13) 0.0427(4) Uani 1 1 d . . .
H3 H 0.1362 0.8307 0.0013 0.051 Uiso 1 1 calc R . .
O2 O 0.03278(13) 1.00732(18) 0.17033(14) 0.0831(5) Uani 1 1 d . . .
C8 C 0.07642(14) 0.9395(2) 0.13275(14) 0.0519(5) Uani 1 1 d . . .
C2 C 0.15107(13) 0.99147(19) 0.09897(13) 0.0446(4) Uani 1 1 d . . .
C1 C 0.18360(14) 1.12412(19) 0.11586(13) 0.0463(4) Uani 1 1 d . . .
C11 C 0.27535(13) 0.79259(17) 0.12609(13) 0.0417(4) Uani 1 1 d . . .
C4 C 0.23719(13) 0.96752(18) -0.01251(12) 0.0426(4) Uani 1 1 d . . .
C18 C 0.39753(14) 1.1374(2) -0.05424(14) 0.0513(5) Uani 1 1 d . . .
H18 H 0.4121 1.0420 -0.0469 0.062 Uiso 1 1 calc R . .
C22 C 0.30320(15) 1.33343(19) -0.04196(15) 0.0532(5) Uani 1 1 d . . .
H22 H 0.2537 1.3716 -0.0261 0.064 Uiso 1 1 calc R . .
C19 C 0.45073(16) 1.2242(2) -0.08912(16) 0.0608(5) Uani 1 1 d . . .
H19 H 0.5005 1.1868 -0.1050 0.073 Uiso 1 1 calc R . .
C16 C 0.35702(15) 0.8478(2) 0.21103(14) 0.0525(5) Uani 1 1 d . . .
H16 H 0.3606 0.9442 0.2215 0.063 Uiso 1 1 calc R . .
C9 C -0.00858(16) 0.7350(2) 0.14844(16) 0.0600(5) Uani 1 1 d . . .
H9A H -0.0764 0.7772 0.1148 0.072 Uiso 1 1 calc R . .
H9B H 0.0176 0.7456 0.2216 0.072 Uiso 1 1 calc R . .
C15 C 0.43386(16) 0.7632(2) 0.28105(15) 0.0613(5) Uani 1 1 d . . .
H15 H 0.4881 0.8028 0.3378 0.074 Uiso 1 1 calc R . .
C7 C 0.24168(17) 0.8852(2) -0.09767(15) 0.0605(5) Uani 1 1 d . . .
H7A H 0.2508 0.9483 -0.1437 0.091 Uiso 1 1 calc R . .
H7B H 0.1787 0.8340 -0.1338 0.091 Uiso 1 1 calc R . .
H7C H 0.2984 0.8208 -0.0698 0.091 Uiso 1 1 calc R . .
C14 C 0.42982(17) 0.6207(2) 0.26652(16) 0.0606(5) Uani 1 1 d . . .
H14 H 0.4813 0.5633 0.3131 0.073 Uiso 1 1 calc R . .
C20 C 0.43011(17) 1.3651(2) -0.10026(16) 0.0639(6) Uani 1 1 d . . .
H20 H 0.4660 1.4236 -0.1235 0.077 Uiso 1 1 calc R . .
C21 C 0.35618(17) 1.4196(2) -0.07699(17) 0.0642(6) Uani 1 1 d . . .
H21 H 0.3418 1.5151 -0.0849 0.077 Uiso 1 1 calc R . .
C12 C 0.27244(16) 0.6488(2) 0.11314(16) 0.0584(5) Uani 1 1 d . . .
H12 H 0.2182 0.6085 0.0568 0.070 Uiso 1 1 calc R . .
C6 C 0.15727(18) 1.2386(2) 0.16956(17) 0.0643(6) Uani 1 1 d . . .
H6A H 0.1439 1.1987 0.2222 0.096 Uiso 1 1 calc R . .
H6B H 0.0972 1.2874 0.1216 0.096 Uiso 1 1 calc R . .
H6C H 0.2138 1.3030 0.1993 0.096 Uiso 1 1 calc R . .
C13 C 0.34940(19) 0.5638(2) 0.18302(18) 0.0676(6) Uani 1 1 d . . .
H13 H 0.3463 0.4673 0.1730 0.081 Uiso 1 1 calc R . .
C10 C -0.0139(2) 0.5845(2) 0.12114(19) 0.0777(7) Uani 1 1 d . . .
H10A H -0.0417 0.5754 0.0485 0.117 Uiso 1 1 calc R . .
H10B H -0.0573 0.5360 0.1439 0.117 Uiso 1 1 calc R . .
H10C H 0.0539 0.5448 0.1534 0.117 Uiso 1 1 calc R . .

loop_
_atom_site_aniso_label
_atom_site_aniso_U_11
_atom_site_aniso_U_22
_atom_site_aniso_U_33
_atom_site_aniso_U_23
_atom_site_aniso_U_13
_atom_site_aniso_U_12
O1 0.0644(8) 0.0473(7) 0.0557(8) -0.0073(6) 0.0364(7) -0.0030(6)
O3 0.0553(8) 0.0587(9) 0.0746(9) 0.0028(7) 0.0421(7) 0.0003(6)
C17 0.0414(10) 0.0456(10) 0.0375(9) 0.0012(7) 0.0147(8) 0.0011(7)
C5 0.0425(9) 0.0475(10) 0.0386(9) -0.0001(7) 0.0191(8) 0.0030(8)
C3 0.0411(9) 0.0453(10) 0.0430(9) -0.0057(8) 0.0204(8) -0.0039(8)
O2 0.0939(12) 0.0809(11) 0.1110(13) -0.0165(10) 0.0782(12) -0.0033(9)
C8 0.0464(11) 0.0627(12) 0.0513(11) 0.0004(9) 0.0264(9) 0.0056(9)
C2 0.0417(10) 0.0509(10) 0.0430(9) 0.0014(8) 0.0208(8) 0.0060(8)
C1 0.0479(10) 0.0524(11) 0.0422(9) 0.0012(8) 0.0236(8) 0.0060(8)
C11 0.0462(10) 0.0413(9) 0.0479(10) -0.0025(7) 0.0305(8) -0.0027(7)
C4 0.0404(9) 0.0499(10) 0.0370(9) -0.0019(7) 0.0172(7) 0.0006(8)
C18 0.0511(11) 0.0489(11) 0.0580(11) 0.0046(9) 0.0284(9) 0.0038(8)
C22 0.0543(11) 0.0473(11) 0.0608(12) -0.0029(9) 0.0286(10) 0.0018(9)
C19 0.0590(13) 0.0673(14) 0.0680(13) 0.0026(11) 0.0392(11) 0.0000(10)
C16 0.0569(12) 0.0404(10) 0.0546(11) -0.0029(8) 0.0205(10) -0.0014(8)
C9 0.0514(11) 0.0761(14) 0.0609(12) 0.0119(11) 0.0328(10) 0.0011(10)
C15 0.0617(13) 0.0587(12) 0.0536(12) 0.0044(10) 0.0177(10) 0.0028(10)
C7 0.0721(14) 0.0645(13) 0.0536(12) -0.0135(10) 0.0362(11) -0.0119(10)
C14 0.0693(14) 0.0553(12) 0.0636(13) 0.0146(10) 0.0358(12) 0.0154(10)
C20 0.0691(14) 0.0627(13) 0.0662(13) 0.0059(10) 0.0362(12) -0.0115(11)
C21 0.0743(15) 0.0445(11) 0.0752(14) 0.0045(10) 0.0351(12) -0.0031(10)
C12 0.0660(13) 0.0431(10) 0.0668(13) -0.0082(9) 0.0308(11) -0.0055(9)
C6 0.0827(15) 0.0543(12) 0.0708(14) -0.0041(10) 0.0479(13) 0.0096(11)
C13 0.0892(17) 0.0383(10) 0.0842(16) 0.0012(10) 0.0473(14) 0.0049(11)
C10 0.0911(18) 0.0713(16) 0.0851(17) 0.0037(13) 0.0526(15) -0.0109(13)

loop_
_atom_type_symbol
_atom_type_description
_atom_type_scat_dispersion_real
_atom_type_scat_dispersion_imag
_atom_type_scat_source
C C 0.0033 0.0016 'International Tables Vol C Tables 4.2.6.8 and 6.1.1.4'
H H 0.0000 0.0000 'International Tables Vol C Tables 4.2.6.8 and 6.1.1.4'
O O 0.0106 0.0060 'International Tables Vol C Tables 4.2.6.8 and 6.1.1.4'

loop_
_geom_angle_atom_site_label_1
_geom_angle_atom_site_label_2
_geom_angle_atom_site_label_3
_geom_angle
_geom_angle_site_symmetry_1
_geom_angle_site_symmetry_3
_geom_angle_publ_flag
C1 O1 C5 119.50(14) . . ?
C8 O3 C9 117.15(15) . . ?
C18 C17 C22 117.85(16) . . ?
C18 C17 C5 121.44(16) . . ?
C22 C17 C5 120.66(16) . . ?
C4 C5 O1 121.35(15) . . ?
C4 C5 C17 129.62(15) . . ?
O1 C5 C17 109.03(14) . . ?
C2 C3 C4 110.37(14) . . ?
C2 C3 C11 112.13(13) . . ?
C4 C3 C11 109.78(14) . . ?
C2 C3 H3 108.1 . . ?
C4 C3 H3 108.1 . . ?
C11 C3 H3 108.1 . . ?
O2 C8 O3 121.97(18) . . ?
O2 C8 C2 126.96(19) . . ?
O3 C8 C2 111.06(15) . . ?
C1 C2 C8 120.72(16) . . ?
C1 C2 C3 120.82(16) . . ?
C8 C2 C3 118.41(16) . . ?
C2 C1 O1 121.47(15) . . ?
C2 C1 C6 129.39(17) . . ?
O1 C1 C6 109.13(16) . . ?
C16 C11 C12 117.57(17) . . ?
C16 C11 C3 120.47(15) . . ?
C12 C11 C3 121.94(16) . . ?
C5 C4 C7 124.55(16) . . ?
C5 C4 C3 120.20(15) . . ?
C7 C4 C3 115.24(15) . . ?
C19 C18 C17 121.18(18) . . ?
C19 C18 H18 119.4 . . ?
C17 C18 H18 119.4 . . ?
C21 C22 C17 120.84(18) . . ?
C21 C22 H22 119.6 . . ?
C17 C22 H22 119.6 . . ?
C20 C19 C18 120.06(19) . . ?
C20 C19 H19 120.0 . . ?
C18 C19 H19 120.0 . . ?
C11 C16 C15 121.69(18) . . ?
C11 C16 H16 119.2 . . ?
C15 C16 H16 119.2 . . ?
O3 C9 C10 107.02(17) . . ?
O3 C9 H9A 110.3 . . ?
C10 C9 H9A 110.3 . . ?
O3 C9 H9B 110.3 . . ?
C10 C9 H9B 110.3 . . ?
H9A C9 H9B 108.6 . . ?
C14 C15 C16 119.8(2) . . ?
C14 C15 H15 120.1 . . ?
C16 C15 H15 120.1 . . ?
C4 C7 H7A 109.5 . . ?
C4 C7 H7B 109.5 . . ?
H7A C7 H7B 109.5 . . ?
C4 C7 H7C 109.5 . . ?
H7A C7 H7C 109.5 . . ?
H7B C7 H7C 109.5 . . ?
C13 C14 C15 119.42(19) . . ?
C13 C14 H14 120.3 . . ?
C15 C14 H14 120.3 . . ?
C19 C20 C21 119.68(19) . . ?
C19 C20 H20 120.2 . . ?
C21 C20 H20 120.2 . . ?
C20 C21 C22 120.38(19) . . ?
C20 C21 H21 119.8 . . ?
C22 C21 H21 119.8 . . ?
C11 C12 C13 120.92(19) . . ?
C11 C12 H12 119.5 . . ?
C13 C12 H12 119.5 . . ?
C1 C6 H6A 109.5 . . ?
C1 C6 H6B 109.5 . . ?
H6A C6 H6B 109.5 . . ?
C1 C6 H6C 109.5 . . ?
H6A C6 H6C 109.5 . . ?
H6B C6 H6C 109.5 . . ?
C14 C13 C12 120.57(19) . . ?
C14 C13 H13 119.7 . . ?
C12 C13 H13 119.7 . . ?
C9 C10 H10A 109.5 . . ?
C9 C10 H10B 109.5 . . ?
H10A C10 H10B 109.5 . . ?
C9 C10 H10C 109.5 . . ?
H10A C10 H10C 109.5 . . ?
H10B C10 H10C 109.5 . . ?

loop_
_geom_bond_atom_site_label_1
_geom_bond_atom_site_label_2
_geom_bond_distance
_geom_bond_site_symmetry_2
_geom_bond_publ_flag
O1 C1 1.369(2) . ?
O1 C5 1.404(2) . ?
O3 C8 1.340(2) . ?
O3 C9 1.447(2) . ?
C17 C18 1.385(2) . ?
C17 C22 1.391(2) . ?
C17 C5 1.475(2) . ?
C5 C4 1.329(2) . ?
C3 C2 1.516(2) . ?
C3 C4 1.518(2) . ?
C3 C11 1.531(2) . ?
C3 H3 0.9800 . ?
O2 C8 1.204(2) . ?
C8 C2 1.474(3) . ?
C2 C1 1.334(3) . ?
C1 C6 1.497(3) . ?
C11 C16 1.380(3) . ?
C11 C12 1.382(3) . ?
C4 C7 1.506(2) . ?
C18 C19 1.384(3) . ?
C18 H18 0.9300 . ?
C22 C21 1.379(3) . ?
C22 H22 0.9300 . ?
C19 C20 1.371(3) . ?
C19 H19 0.9300 . ?
C16 C15 1.386(3) . ?
C16 H16 0.9300 . ?
C9 C10 1.483(3) . ?
C9 H9A 0.9700 . ?
C9 H9B 0.9700 . ?
C15 C14 1.373(3) . ?
C15 H15 0.9300 . ?
C7 H7A 0.9600 . ?
C7 H7B 0.9600 . ?
C7 H7C 0.9600 . ?
C14 C13 1.368(3) . ?
C14 H14 0.9300 . ?
C20 C21 1.374(3) . ?
C20 H20 0.9300 . ?
C21 H21 0.9300 . ?
C12 C13 1.388(3) . ?
C12 H12 0.9300 . ?
C6 H6A 0.9600 . ?
C6 H6B 0.9600 . ?
C6 H6C 0.9600 . ?
C13 H13 0.9300 . ?
C10 H10A 0.9600 . ?
C10 H10B 0.9600 . ?
C10 H10C 0.9600 . ?
